data_7055389
loop_
_publ_author_name
'Shen, Fu-Xing'
'Huang, Wei'
'Yamamoto, Takashi'
'Einaga, Yasuaki'
'Wu, Dayu'

_publ_section_title
;
 Preparation of dihydroquinazoline carbohydrazone Fe(ii) complexes for
 spin crossover
;
_journal_issue 5
_journal_name_full 'New J. Chem.'
_journal_page_first 4534
_journal_paper_doi 10.1039/C5NJ03095A
_journal_volume 40
_journal_year 2016
_chemical_formula_moiety 'C38 H30 Fe N10 O2, 2(Cl O4)'
_chemical_formula_sum 'C38 H30 Cl2 Fe N10 O10'
_chemical_formula_weight 913.47
_space_group_crystal_system triclinic
_space_group_IT_number 2
_space_group_name_Hall '-P 1'
_space_group_name_H-M_alt 'P -1'
_symmetry_space_group_name_Hall '-P 1'
_symmetry_space_group_name_H-M 'P -1'
_atom_sites_solution_hydrogens geom
_audit_creation_method SHELXL-2014/7
_audit_update_record
;
2016-02-20 deposited with the CCDC.
2016-02-29 downloaded from the CCDC.
;
_cell_angle_alpha 110.308(11)
_cell_angle_beta 91.184(12)
_cell_angle_gamma 104.924(12)
_cell_formula_units_Z 2
_cell_length_a 11.801(6)
_cell_length_b 13.315(6)
_cell_length_c 17.303(8)
_cell_measurement_reflns_used 902
_cell_measurement_temperature 296(2)
_cell_measurement_theta_max 19.20
_cell_measurement_theta_min 2.51
_cell_volume 2446(2)
_computing_cell_refinement 'Bruker SMART'
_computing_data_collection 'Bruker SMART'
_computing_data_reduction 'Bruker SAINT'
_computing_molecular_graphics 'Bruker SHELXTL'
_computing_publication_material 'Bruker SHELXTL'
_computing_structure_refinement 'SHELXL-2014/7 (Sheldrick, 2014)'
_computing_structure_solution 'SHELXL-2014/7 (Sheldrick, 2014)'
_diffrn_ambient_temperature 296(2)
_diffrn_measured_fraction_theta_full 0.990
_diffrn_measured_fraction_theta_max 0.990
_diffrn_measurement_device_type 'Bruker APEX-II CCD'
_diffrn_measurement_method 'phi and omega scans'
_diffrn_radiation_type MoK\a
_diffrn_radiation_wavelength 0.71073
_diffrn_reflns_av_R_equivalents 0.0708
_diffrn_reflns_av_unetI/netI 0.1678
_diffrn_reflns_Laue_measured_fraction_full 0.990
_diffrn_reflns_Laue_measured_fraction_max 0.990
_diffrn_reflns_limit_h_max 10
_diffrn_reflns_limit_h_min -14
_diffrn_reflns_limit_k_max 15
_diffrn_reflns_limit_k_min -15
_diffrn_reflns_limit_l_max 17
_diffrn_reflns_limit_l_min -20
_diffrn_reflns_number 13569
_diffrn_reflns_point_group_measured_fraction_full 0.990
_diffrn_reflns_point_group_measured_fraction_max 0.990
_diffrn_reflns_theta_full 24.999
_diffrn_reflns_theta_max 24.999
_diffrn_reflns_theta_min 1.264
_diffrn_source 'fine-focus sealed tube'
_exptl_absorpt_coefficient_mu 0.476
_exptl_absorpt_correction_T_max 0.914
_exptl_absorpt_correction_T_min 0.887
_exptl_absorpt_correction_type multi-scan
_exptl_absorpt_process_details SADABS
_exptl_crystal_colour 'dark red'
_exptl_crystal_density_diffrn 1.240
_exptl_crystal_description block
_exptl_crystal_F_000 936
_exptl_crystal_size_max 0.260
_exptl_crystal_size_mid 0.210
_exptl_crystal_size_min 0.190
_refine_diff_density_max 1.688
_refine_diff_density_min -0.865
_refine_diff_density_rms 0.152
_refine_ls_extinction_method none
_refine_ls_goodness_of_fit_ref 1.099
_refine_ls_hydrogen_treatment constr
_refine_ls_matrix_type full
_refine_ls_number_parameters 631
_refine_ls_number_reflns 8529
_refine_ls_number_restraints 414
_refine_ls_restrained_S_all 1.116
_refine_ls_R_factor_all 0.2083
_refine_ls_R_factor_gt 0.1351
_refine_ls_shift/su_max 0.000
_refine_ls_shift/su_mean 0.000
_refine_ls_structure_factor_coef Fsqd
_refine_ls_weighting_details 'w=1/[\s^2^(Fo^2^)+(0.2000P)^2^] where P=(Fo^2^+2Fc^2^)/3'
_refine_ls_weighting_scheme calc
_refine_ls_wR_factor_gt 0.3517
_refine_ls_wR_factor_ref 0.4000
_reflns_Friedel_coverage 0.000
_reflns_number_gt 3669
_reflns_number_total 8529
_reflns_threshold_expression 'I > 2\s(I)'
_cod_data_source_file c5nj03095a1.cif
_cod_data_source_block 1-296K
_cod_depositor_comments
;
The following automatic conversions were performed:

'_exptl_absorpt_correction_type' value 'multi-Scan' changed to
'multi-scan' according to
/usr/data/users/saulius/crontab/automatic-downloads/rss-feeds/RSC/lib/dictionaries/cif_core.dic
dictionary named 'cif_core.dic' version 2.4.2 from 2011-04-26.

Automatic conversion script
Id: cif_fix_values 4268 2015-11-12 08:31:59Z antanas 

 Adding full bibliography for 7055389--7055395.cif.
;
_cod_original_cell_volume 2445.6(19)
_cod_database_code 7055389
_shelx_shelxl_version_number 2014/7
_shelx_space_group_comment
;
The symmetry employed for this shelxl refinement is uniquely defined
by the following loop, which should always be used as a source of
symmetry information in preference to the above space-group names.
They are only intended as comments.
;
_shelx_estimated_absorpt_t_min 0.886
_shelx_estimated_absorpt_t_max 0.915

loop_
_space_group_symop_operation_xyz
'x, y, z'
'-x, -y, -z'

loop_
_atom_site_label
_atom_site_type_symbol
_atom_site_fract_x
_atom_site_fract_y
_atom_site_fract_z
_atom_site_U_iso_or_equiv
_atom_site_adp_type
_atom_site_occupancy
_atom_site_site_symmetry_order
_atom_site_calc_flag
_atom_site_refinement_flags_posn
_atom_site_refinement_flags_adp
_atom_site_refinement_flags_occupancy
_atom_site_disorder_assembly
_atom_site_disorder_group
Fe1 Fe 0.30918(11) 0.19946(10) 0.23582(7) 0.0439(5) Uani 1 1 d . . . . .
C1 C 0.3258(11) 0.2824(11) 0.6163(7) 0.082(4) Uani 1 1 d . . . . .
H1 H 0.3015 0.2197 0.6307 0.098 Uiso 1 1 calc R U . . .
C2 C 0.3342(14) 0.3850(12) 0.6725(7) 0.101(5) Uani 1 1 d . . . . .
H2 H 0.3174 0.3947 0.7264 0.121 Uiso 1 1 calc R U . . .
C3 C 0.3671(11) 0.4718(11) 0.6483(7) 0.081(4) Uani 1 1 d . . . . .
H3 H 0.3732 0.5430 0.6861 0.098 Uiso 1 1 calc R U . . .
C4 C 0.3934(10) 0.4583(10) 0.5657(7) 0.072(3) Uani 1 1 d . . . . .
H4 H 0.4144 0.5197 0.5496 0.087 Uiso 1 1 calc R U . . .
C5 C 0.3547(8) 0.2715(8) 0.5352(5) 0.048(2) Uani 1 1 d . . . . .
C6 C 0.3562(8) 0.1594(7) 0.4732(5) 0.042(2) Uani 1 1 d . . . . .
H6 H 0.2817 0.1047 0.4718 0.050 Uiso 1 1 calc R U . . .
C7 C 0.5609(9) 0.1656(7) 0.4749(5) 0.050(2) Uani 1 1 d . . . . .
C8 C 0.6665(10) 0.1628(8) 0.5199(6) 0.060(3) Uani 1 1 d . . . . .
H8 H 0.6621 0.1338 0.5618 0.072 Uiso 1 1 calc R U . . .
C9 C 0.7725(11) 0.2062(10) 0.4954(8) 0.082(4) Uani 1 1 d . . . . .
H9 H 0.8399 0.1978 0.5183 0.099 Uiso 1 1 calc R U . . .
C10 C 0.7871(10) 0.2581(10) 0.4427(7) 0.067(3) Uani 1 1 d . . . . .
H10 H 0.8626 0.2949 0.4360 0.081 Uiso 1 1 calc R U . . .
C11 C 0.6866(9) 0.2575(8) 0.3963(6) 0.054(2) Uani 1 1 d . . . . .
H11 H 0.6930 0.2861 0.3540 0.065 Uiso 1 1 calc R U . . .
C12 C 0.5752(8) 0.2105(7) 0.4181(6) 0.049(2) Uani 1 1 d . . . . .
C13 C 0.4720(7) 0.2036(6) 0.3653(5) 0.0367(19) Uani 1 1 d . . . . .
C14 C 0.1658(9) 0.1376(8) 0.3575(5) 0.051(2) Uani 1 1 d . . . . .
H14 H 0.1447 0.1224 0.4046 0.061 Uiso 1 1 calc R U . . .
C15 C 0.0756(8) 0.1381(8) 0.2965(7) 0.058(3) Uani 1 1 d . . . . .
C16 C -0.0427(9) 0.1128(9) 0.3047(7) 0.072(3) Uani 1 1 d . . . . .
H16 H -0.0699 0.0932 0.3490 0.086 Uiso 1 1 calc R U . . .
C17 C -0.1194(10) 0.1170(10) 0.2472(7) 0.074(3) Uani 1 1 d . . . . .
H17 H -0.2001 0.0981 0.2509 0.089 Uiso 1 1 calc R U . . .
C18 C -0.0783(9) 0.1488(9) 0.1844(7) 0.071(3) Uani 1 1 d . . . . .
H18 H -0.1291 0.1558 0.1460 0.085 Uiso 1 1 calc R U . . .
C19 C 0.0421(9) 0.1705(9) 0.1791(6) 0.065(3) Uani 1 1 d . . . . .
H19 H 0.0710 0.1868 0.1339 0.078 Uiso 1 1 calc R U . . .
C20 C 0.2164(10) 0.1839(10) -0.1253(6) 0.0717(18) Uani 1 1 d . U . . .
H20 H 0.2811 0.2141 -0.1482 0.086 Uiso 1 1 calc R U . . .
C21 C 0.1035(10) 0.1693(10) -0.1552(7) 0.0757(19) Uani 1 1 d . U . . .
H21 H 0.0895 0.1884 -0.2007 0.091 Uiso 1 1 calc R U . . .
C22 C 0.0083(11) 0.1260(10) -0.1185(7) 0.0767(19) Uani 1 1 d . U . . .
H22 H -0.0694 0.1145 -0.1388 0.092 Uiso 1 1 calc R U . . .
C23 C 0.0334(10) 0.1032(10) -0.0564(7) 0.0721(18) Uani 1 1 d . U . . .
H23 H -0.0307 0.0764 -0.0315 0.087 Uiso 1 1 calc R U . . .
C24 C 0.2290(9) 0.1509(9) -0.0586(6) 0.0635(17) Uani 1 1 d . U . . .
C25 C 0.3545(7) 0.1586(7) -0.0236(5) 0.040(2) Uani 1 1 d . . . . .
H25 H 0.4078 0.2308 -0.0192 0.048 Uiso 1 1 calc R U . . .
C26 C 0.3667(7) -0.0296(7) -0.0707(5) 0.040(2) Uani 1 1 d . . . . .
C27 C 0.3838(9) -0.1247(9) -0.1320(6) 0.061(3) Uani 1 1 d . . . . .
H27 H 0.4185 -0.1160 -0.1779 0.073 Uiso 1 1 calc R U . . .
C28 C 0.3537(9) -0.2257(10) -0.1285(6) 0.068(3) Uani 1 1 d . . . . .
H28 H 0.3623 -0.2862 -0.1729 0.082 Uiso 1 1 calc R U . . .
C29 C 0.3072(10) -0.2420(10) -0.0552(7) 0.081(4) Uani 1 1 d . . . . .
H29 H 0.2869 -0.3121 -0.0511 0.097 Uiso 1 1 calc R U . . .
C30 C 0.2945(9) -0.1515(9) 0.0067(6) 0.065(3) Uani 1 1 d . . . . .
H30 H 0.2661 -0.1589 0.0547 0.078 Uiso 1 1 calc R U . . .
C31 C 0.3238(7) -0.0462(7) -0.0007(5) 0.0366(19) Uani 1 1 d . . . . .
C32 C 0.3225(7) 0.0506(7) 0.0713(5) 0.040(2) Uani 1 1 d . . . . .
C33 C 0.3592(8) 0.3379(7) 0.1301(5) 0.049(2) Uani 1 1 d . . . . .
H33 H 0.3730 0.3578 0.0840 0.059 Uiso 1 1 calc R U . . .
C34 C 0.3500(9) 0.4148(7) 0.2082(6) 0.051(2) Uani 1 1 d . . . . .
C35 C 0.3651(12) 0.5313(10) 0.2278(8) 0.085(4) Uani 1 1 d . . . . .
H35 H 0.3839 0.5598 0.1862 0.102 Uiso 1 1 calc R U . . .
C36 C 0.3545(12) 0.5986(10) 0.2990(7) 0.082(4) Uani 1 1 d . . . . .
H36 H 0.3631 0.6735 0.3084 0.098 Uiso 1 1 calc R U . . .
C37 C 0.3290(10) 0.5558(9) 0.3634(7) 0.076(3) Uani 1 1 d . . . . .
H37 H 0.3212 0.6021 0.4162 0.091 Uiso 1 1 calc R U . . .
C38 C 0.3164(9) 0.4447(8) 0.3457(6) 0.062(3) Uani 1 1 d . . . . .
H38 H 0.3007 0.4165 0.3878 0.074 Uiso 1 1 calc R U . . .
N1 N 0.4521(7) 0.1214(6) 0.4950(5) 0.054(2) Uani 1 1 d . . . . .
H1A H 0.4417 0.0738 0.5193 0.064 Uiso 1 1 calc R U . . .
N2 N 0.3875(7) 0.3580(6) 0.5129(5) 0.059(2) Uani 1 1 d . . . . .
N3 N 0.3651(6) 0.1614(6) 0.3906(4) 0.0451(18) Uani 1 1 d . . . . .
N4 N 0.2711(6) 0.1583(5) 0.3431(4) 0.0388(17) Uani 1 1 d . . . . .
N5 N 0.1189(6) 0.1689(6) 0.2376(5) 0.059(2) Uani 1 1 d . . . . .
N6 N 0.1407(8) 0.1123(7) -0.0212(5) 0.0640(16) Uani 1 1 d . U . . .
N7 N 0.3990(7) 0.0725(6) -0.0764(4) 0.051(2) Uani 1 1 d . . . . .
H7 H 0.4460 0.0852 -0.1114 0.061 Uiso 1 1 calc R U . . .
N8 N 0.3534(6) 0.1526(5) 0.0619(4) 0.0419(17) Uani 1 1 d . . . . .
N9 N 0.3471(6) 0.2391(5) 0.1278(4) 0.0359(16) Uani 1 1 d . . . . .
N10 N 0.3256(7) 0.3755(6) 0.2709(4) 0.052(2) Uani 1 1 d . . . . .
O1 O 0.4738(5) 0.2296(5) 0.3018(3) 0.0434(15) Uani 1 1 d . . . . .
O2 O 0.3005(5) 0.0482(5) 0.1399(3) 0.0487(16) Uani 1 1 d . . . . .
Cl2 Cl 0.5462(7) -0.1020(7) 0.2804(5) 0.1021(19) Uani 0.5573 1 d D U P A 1
O9 O 0.4696(13) -0.1152(12) 0.3389(8) 0.105(3) Uani 0.5573 1 d D U P A 1
O8 O 0.5364(15) -0.2089(10) 0.2223(9) 0.110(3) Uani 0.5573 1 d D U P A 1
O0AA O 0.5145(14) -0.0363(12) 0.2412(9) 0.113(2) Uani 0.5573 1 d D U P A 1
O7 O 0.6618(12) -0.0602(12) 0.3201(9) 0.118(3) Uani 0.5573 1 d D U P A 1
Cl1A Cl 0.5026(9) -0.1001(8) 0.2716(6) 0.102(2) Uani 0.4427 1 d D U P B 2
O1AA O 0.5536(17) -0.1248(15) 0.3363(10) 0.111(3) Uani 0.4427 1 d D U P B 2
O11 O 0.4891(18) -0.1883(14) 0.1925(10) 0.106(3) Uani 0.4427 1 d D U P B 2
O2AA O 0.5805(16) 0.0003(13) 0.2657(11) 0.113(3) Uani 0.4427 1 d D U P B 2
O10 O 0.3893(15) -0.0841(15) 0.2917(11) 0.113(3) Uani 0.4427 1 d D U P B 2
Cl1 Cl 0.5793(8) 0.5019(6) 0.0322(5) 0.118(2) Uani 0.5 1 d D U P C -1
O3 O 0.6801(16) 0.5225(15) -0.0044(12) 0.132(4) Uani 0.5 1 d D U P C -1
O4 O 0.6092(17) 0.4980(14) 0.1080(10) 0.121(4) Uani 0.5 1 d D U P C -1
O5 O 0.526(2) 0.5839(14) 0.0478(13) 0.129(4) Uani 0.5 1 d D U P C -1
O6 O 0.503(2) 0.4016(14) -0.0140(11) 0.132(4) Uani 0.5 1 d D U P C -1
Cl3 Cl -0.0117(6) -0.0561(7) 0.4568(5) 0.126(3) Uani 0.5 1 d DG U P D -1
O12 O 0.0968(9) 0.0222(11) 0.5045(9) 0.142(5) Uani 0.5 1 d DG U P D -1
O13 O -0.0429(12) -0.1498(10) 0.4836(10) 0.126(4) Uani 0.5 1 d DG U P D -1
O14 O -0.1048(11) -0.0021(12) 0.4690(10) 0.142(5) Uani 0.5 1 d DG U P D -1
O15 O 0.0039(14) -0.0948(13) 0.3699(5) 0.146(4) Uani 0.5 1 d DG U P D -1

loop_
_atom_site_aniso_label
_atom_site_aniso_U_11
_atom_site_aniso_U_22
_atom_site_aniso_U_33
_atom_site_aniso_U_23
_atom_site_aniso_U_13
_atom_site_aniso_U_12
Fe1 0.0420(8) 0.0447(8) 0.0330(7) 0.0068(6) -0.0011(5) 0.0025(6)
C1 0.107(10) 0.092(9) 0.072(8) 0.044(7) 0.042(7) 0.049(8)
C2 0.154(14) 0.094(10) 0.040(7) 0.002(7) 0.039(8) 0.041(9)
C3 0.104(10) 0.072(8) 0.048(7) -0.008(6) 0.008(6) 0.032(7)
C4 0.079(8) 0.071(7) 0.056(7) 0.007(6) 0.014(6) 0.024(6)
C5 0.054(6) 0.064(6) 0.023(4) 0.011(4) 0.007(4) 0.017(5)
C6 0.040(5) 0.044(5) 0.038(5) 0.018(4) -0.001(4) 0.003(4)
C7 0.074(7) 0.038(5) 0.031(5) 0.003(4) 0.015(5) 0.015(5)
C8 0.071(8) 0.045(5) 0.061(6) 0.008(5) -0.010(5) 0.026(5)
C9 0.062(8) 0.088(9) 0.087(9) 0.002(7) -0.009(7) 0.049(7)
C10 0.058(7) 0.095(9) 0.066(7) 0.045(7) -0.003(5) 0.029(6)
C11 0.058(7) 0.055(6) 0.039(5) 0.000(4) 0.007(4) 0.022(5)
C12 0.056(6) 0.032(5) 0.052(6) 0.006(4) 0.004(5) 0.014(4)
C13 0.046(5) 0.035(4) 0.027(4) 0.009(3) 0.002(4) 0.010(4)
C14 0.055(7) 0.072(6) 0.023(4) 0.021(4) 0.007(4) 0.008(5)
C15 0.043(6) 0.053(6) 0.070(7) 0.022(5) 0.016(5) 0.000(4)
C16 0.038(6) 0.084(8) 0.078(8) 0.012(6) 0.005(6) 0.016(5)
C17 0.041(7) 0.108(9) 0.056(7) 0.013(6) 0.006(5) 0.015(6)
C18 0.050(7) 0.089(8) 0.059(7) 0.008(6) -0.009(5) 0.022(6)
C19 0.052(7) 0.096(8) 0.030(5) 0.018(5) -0.006(4) -0.002(5)
C20 0.072(4) 0.093(4) 0.057(3) 0.036(3) 0.000(3) 0.023(3)
C21 0.076(4) 0.098(4) 0.060(3) 0.037(3) -0.004(3) 0.025(3)
C22 0.072(4) 0.097(4) 0.063(3) 0.032(3) -0.003(3) 0.024(3)
C23 0.067(4) 0.092(4) 0.059(3) 0.032(3) 0.000(3) 0.022(3)
C24 0.066(4) 0.086(4) 0.048(3) 0.036(3) 0.003(3) 0.022(3)
C25 0.047(5) 0.037(5) 0.028(4) 0.010(4) -0.002(4) 0.004(4)
C26 0.021(4) 0.054(5) 0.027(4) -0.002(4) 0.000(3) 0.006(4)
C27 0.059(7) 0.075(8) 0.030(5) -0.004(5) -0.004(4) 0.022(5)
C28 0.066(7) 0.066(7) 0.049(6) -0.014(5) 0.005(5) 0.027(6)
C29 0.062(8) 0.064(7) 0.080(9) -0.014(6) 0.005(6) 0.010(6)
C30 0.057(7) 0.065(7) 0.051(6) -0.004(5) 0.019(5) 0.012(5)
C31 0.039(5) 0.038(5) 0.030(4) 0.006(4) 0.004(3) 0.015(4)
C32 0.034(5) 0.049(5) 0.042(5) 0.021(4) 0.002(4) 0.012(4)
C33 0.061(6) 0.041(5) 0.031(5) 0.005(4) 0.001(4) 0.001(4)
C34 0.059(6) 0.039(5) 0.049(6) 0.013(4) -0.005(4) 0.007(4)
C35 0.097(10) 0.063(7) 0.088(10) 0.026(7) 0.001(7) 0.014(7)
C36 0.113(11) 0.063(7) 0.054(7) 0.001(6) 0.006(7) 0.029(7)
C37 0.089(9) 0.052(7) 0.062(7) -0.009(6) -0.007(6) 0.022(6)
C38 0.067(7) 0.056(6) 0.046(6) 0.005(5) -0.011(5) 0.007(5)
N1 0.059(6) 0.052(5) 0.052(5) 0.023(4) 0.003(4) 0.013(4)
N2 0.066(6) 0.044(5) 0.058(5) 0.007(4) 0.015(4) 0.013(4)
N3 0.029(4) 0.056(4) 0.039(4) 0.012(3) 0.001(3) -0.001(3)
N4 0.038(5) 0.043(4) 0.026(4) 0.010(3) -0.002(3) -0.001(3)
N5 0.031(5) 0.061(5) 0.060(5) 0.001(4) -0.002(4) 0.000(4)
N6 0.064(4) 0.086(4) 0.051(3) 0.035(3) 0.001(3) 0.021(3)
N7 0.052(5) 0.054(5) 0.041(4) 0.014(4) 0.016(4) 0.011(4)
N8 0.041(4) 0.037(4) 0.042(4) 0.012(3) 0.000(3) 0.005(3)
N9 0.034(4) 0.035(4) 0.027(4) 0.006(3) -0.002(3) -0.001(3)
N10 0.061(5) 0.046(4) 0.038(4) 0.009(4) -0.003(4) 0.007(4)
O1 0.050(4) 0.057(4) 0.018(3) 0.016(3) 0.005(2) 0.004(3)
O2 0.059(4) 0.047(3) 0.031(3) 0.010(3) 0.005(3) 0.006(3)
Cl2 0.150(4) 0.086(2) 0.075(3) 0.0413(19) 0.030(3) 0.023(3)
O9 0.149(5) 0.093(4) 0.079(4) 0.042(3) 0.033(4) 0.025(4)
O8 0.153(5) 0.090(4) 0.081(4) 0.030(3) 0.030(4) 0.026(4)
O0AA 0.156(5) 0.095(3) 0.083(4) 0.039(3) 0.024(4) 0.021(4)
O7 0.156(5) 0.099(4) 0.090(4) 0.032(3) 0.026(4) 0.020(4)
Cl1A 0.151(4) 0.085(2) 0.076(3) 0.041(2) 0.031(3) 0.025(3)
O1AA 0.155(5) 0.094(3) 0.084(4) 0.038(3) 0.027(4) 0.025(4)
O11 0.153(5) 0.088(4) 0.078(4) 0.038(3) 0.027(4) 0.025(4)
O2AA 0.155(5) 0.095(4) 0.084(4) 0.038(3) 0.027(4) 0.017(4)
O10 0.154(5) 0.096(4) 0.084(4) 0.037(3) 0.027(4) 0.022(4)
Cl1 0.171(5) 0.073(3) 0.106(4) 0.048(3) 0.038(4) 0.006(3)
O3 0.174(7) 0.096(6) 0.112(7) 0.044(6) 0.037(6) 0.005(6)
O4 0.169(7) 0.086(6) 0.101(6) 0.040(6) 0.034(6) 0.014(6)
O5 0.176(7) 0.087(6) 0.122(7) 0.047(6) 0.019(6) 0.021(6)
O6 0.180(7) 0.090(6) 0.111(7) 0.044(6) 0.032(6) -0.002(6)
Cl3 0.075(4) 0.183(7) 0.149(6) 0.106(6) 0.031(4) 0.021(4)
O12 0.093(7) 0.190(9) 0.157(8) 0.104(8) 0.024(7) 0.006(7)
O13 0.079(7) 0.184(9) 0.148(8) 0.106(7) 0.036(6) 0.029(6)
O14 0.095(7) 0.186(9) 0.168(8) 0.100(8) 0.016(7) 0.029(7)
O15 0.098(7) 0.199(9) 0.153(8) 0.098(8) 0.030(7) 0.014(7)

loop_
_atom_type_symbol
_atom_type_description
_atom_type_scat_dispersion_real
_atom_type_scat_dispersion_imag
_atom_type_scat_source
C C 0.0033 0.0016 'International Tables Vol C Tables 4.2.6.8 and 6.1.1.4'
H H 0.0000 0.0000 'International Tables Vol C Tables 4.2.6.8 and 6.1.1.4'
Cl Cl 0.1484 0.1585 'International Tables Vol C Tables 4.2.6.8 and 6.1.1.4'
Fe Fe 0.3463 0.8444 'International Tables Vol C Tables 4.2.6.8 and 6.1.1.4'
N N 0.0061 0.0033 'International Tables Vol C Tables 4.2.6.8 and 6.1.1.4'
O O 0.0106 0.0060 'International Tables Vol C Tables 4.2.6.8 and 6.1.1.4'

loop_
_geom_angle_atom_site_label_1
_geom_angle_atom_site_label_2
_geom_angle_atom_site_label_3
_geom_angle
O2 Fe1 O1 100.3(2)
O2 Fe1 N4 105.7(2)
O1 Fe1 N4 74.0(2)
O2 Fe1 N9 73.8(2)
O1 Fe1 N9 106.1(2)
N4 Fe1 N9 179.5(3)
O2 Fe1 N10 147.1(3)
O1 Fe1 N10 92.8(3)
N4 Fe1 N10 106.9(3)
N9 Fe1 N10 73.6(3)
O2 Fe1 N5 95.8(3)
O1 Fe1 N5 147.0(3)
N4 Fe1 N5 74.0(3)
N9 Fe1 N5 106.0(3)
N10 Fe1 N5 88.9(3)
C2 C1 C5 119.2(11)
C2 C1 H1 120.4
C5 C1 H1 120.4
C3 C2 C1 118.0(11)
C3 C2 H2 121.0
C1 C2 H2 121.0
C2 C3 C4 121.7(11)
C2 C3 H3 119.2
C4 C3 H3 119.2
N2 C4 C3 119.1(11)
N2 C4 H4 120.4
C3 C4 H4 120.4
N2 C5 C1 121.8(9)
N2 C5 C6 117.6(7)
C1 C5 C6 120.5(9)
N1 C6 N3 108.1(7)
N1 C6 C5 112.6(7)
N3 C6 C5 111.7(7)
N1 C6 H6 108.1
N3 C6 H6 108.1
C5 C6 H6 108.1
C12 C7 N1 123.3(9)
C12 C7 C8 118.5(9)
N1 C7 C8 118.2(9)
C9 C8 C7 115.2(10)
C9 C8 H8 122.4
C7 C8 H8 122.4
C10 C9 C8 126.0(11)
C10 C9 H9 117.0
C8 C9 H9 117.0
C9 C10 C11 119.1(11)
C9 C10 H10 120.4
C11 C10 H10 120.4
C10 C11 C12 115.9(9)
C10 C11 H11 122.0
C12 C11 H11 122.0
C7 C12 C11 124.6(9)
C7 C12 C13 120.1(9)
C11 C12 C13 115.0(8)
O1 C13 N3 120.3(7)
O1 C13 C12 126.5(8)
N3 C13 C12 113.2(7)
N4 C14 C15 117.6(8)
N4 C14 H14 121.2
C15 C14 H14 121.2
N5 C15 C16 123.3(11)
N5 C15 C14 114.2(8)
C16 C15 C14 122.4(10)
C17 C16 C15 118.9(11)
C17 C16 H16 120.6
C15 C16 H16 120.6
C18 C17 C16 119.9(11)
C18 C17 H17 120.0
C16 C17 H17 120.0
C17 C18 C19 117.8(10)
C17 C18 H18 121.1
C19 C18 H18 121.1
N5 C19 C18 122.2(9)
N5 C19 H19 118.9
C18 C19 H19 118.9
C21 C20 C24 115.8(10)
C21 C20 H20 122.1
C24 C20 H20 122.1
C20 C21 C22 120.8(10)
C20 C21 H21 119.6
C22 C21 H21 119.6
C23 C22 C21 116.5(12)
C23 C22 H22 121.8
C21 C22 H22 121.8
C22 C23 N6 128.8(12)
C22 C23 H23 115.6
N6 C23 H23 115.6
N6 C24 C20 124.7(10)
N6 C24 C25 116.0(8)
C20 C24 C25 119.2(9)
N7 C25 N8 109.3(7)
N7 C25 C24 111.9(7)
N8 C25 C24 110.5(7)
N7 C25 H25 108.3
N8 C25 H25 108.3
C24 C25 H25 108.3
N7 C26 C31 122.3(7)
N7 C26 C27 122.5(8)
C31 C26 C27 115.0(9)
C28 C27 C26 124.2(10)
C28 C27 H27 117.9
C26 C27 H27 117.9
C27 C28 C29 119.9(10)
C27 C28 H28 120.1
C29 C28 H28 120.1
C30 C29 C28 117.5(11)
C30 C29 H29 121.3
C28 C29 H29 121.3
C29 C30 C31 120.8(10)
C29 C30 H30 119.6
C31 C30 H30 119.6
C26 C31 C30 122.4(8)
C26 C31 C32 118.6(8)
C30 C31 C32 118.6(8)
O2 C32 N8 118.4(8)
O2 C32 C31 124.7(8)
N8 C32 C31 116.8(7)
N9 C33 C34 114.7(8)
N9 C33 H33 122.6
C34 C33 H33 122.6
N10 C34 C33 117.6(8)
N10 C34 C35 116.9(9)
C33 C34 C35 125.5(9)
C36 C35 C34 124.0(12)
C36 C35 H35 118.0
C34 C35 H35 118.0
C35 C36 C37 118.1(12)
C35 C36 H36 120.9
C37 C36 H36 120.9
C38 C37 C36 118.3(10)
C38 C37 H37 120.8
C36 C37 H37 120.8
N10 C38 C37 122.7(10)
N10 C38 H38 118.7
C37 C38 H38 118.7
C7 N1 C6 116.3(7)
C7 N1 H1A 121.8
C6 N1 H1A 121.8
C5 N2 C4 120.2(9)
N4 N3 C13 112.8(7)
N4 N3 C6 121.5(7)
C13 N3 C6 122.3(7)
C14 N4 N3 126.5(7)
C14 N4 Fe1 117.6(6)
N3 N4 Fe1 115.8(5)
C15 N5 C19 117.7(8)
C15 N5 Fe1 116.3(7)
C19 N5 Fe1 125.8(7)
C24 N6 C23 113.4(9)
C26 N7 C25 119.2(7)
C26 N7 H7 120.4
C25 N7 H7 120.4
N9 N8 C32 115.4(7)
N9 N8 C25 121.3(6)
C32 N8 C25 120.4(7)
C33 N9 N8 125.9(7)
C33 N9 Fe1 120.1(6)
N8 N9 Fe1 114.0(5)
C38 N10 C34 119.9(8)
C38 N10 Fe1 126.1(7)
C34 N10 Fe1 114.0(6)
C13 O1 Fe1 116.7(5)
C32 O2 Fe1 118.0(5)
O0AA Cl2 O7 114.2(8)
O0AA Cl2 O9 110.1(8)
O7 Cl2 O9 108.3(8)
O0AA Cl2 O8 110.1(8)
O7 Cl2 O8 106.7(8)
O9 Cl2 O8 107.1(8)
O1AA Cl1A O11 111.5(9)
O1AA Cl1A O10 108.2(8)
O11 Cl1A O10 109.9(9)
O1AA Cl1A O2AA 109.1(9)
O11 Cl1A O2AA 107.5(8)
O10 Cl1A O2AA 110.6(9)
O5 Cl1 O6 110.5(14)
O5 Cl1 O3 112.7(12)
O6 Cl1 O3 111.2(12)
O5 Cl1 O4 106.0(13)
O6 Cl1 O4 107.6(11)
O3 Cl1 O4 108.6(13)
O13 Cl3 O14 109.5
O13 Cl3 O12 109.5
O14 Cl3 O12 109.5
O13 Cl3 O15 109.5
O14 Cl3 O15 109.4
O12 Cl3 O15 109.4

loop_
_geom_bond_atom_site_label_1
_geom_bond_atom_site_label_2
_geom_bond_distance
Fe1 O2 2.094(6)
Fe1 O1 2.104(6)
Fe1 N4 2.137(6)
Fe1 N9 2.137(6)
Fe1 N10 2.162(7)
Fe1 N5 2.179(8)
C1 C2 1.351(16)
C1 C5 1.417(13)
C1 H1 0.9300
C2 C3 1.331(17)
C2 H2 0.9300
C3 C4 1.428(15)
C3 H3 0.9300
C4 N2 1.314(13)
C4 H4 0.9300
C5 N2 1.309(11)
C5 C6 1.511(12)
C6 N1 1.445(11)
C6 N3 1.445(10)
C6 H6 0.9800
C7 C12 1.309(12)
C7 N1 1.374(12)
C7 C8 1.472(14)
C8 C9 1.377(16)
C8 H8 0.9300
C9 C10 1.312(15)
C9 H9 0.9300
C10 C11 1.416(13)
C10 H10 0.9300
C11 C12 1.423(13)
C11 H11 0.9300
C12 C13 1.472(12)
C13 O1 1.260(9)
C13 N3 1.387(10)
C14 N4 1.251(11)
C14 C15 1.486(14)
C14 H14 0.9300
C15 N5 1.293(12)
C15 C16 1.372(14)
C16 C17 1.357(15)
C16 H16 0.9300
C17 C18 1.353(15)
C17 H17 0.9300
C18 C19 1.386(14)
C18 H18 0.9300
C19 N5 1.354(12)
C19 H19 0.9300
C20 C21 1.360(15)
C20 C24 1.388(13)
C20 H20 0.9300
C21 C22 1.395(15)
C21 H21 0.9300
C22 C23 1.263(14)
C22 H22 0.9300
C23 N6 1.351(13)
C23 H23 0.9300
C24 N6 1.324(12)
C24 C25 1.553(13)
C25 N7 1.425(11)
C25 N8 1.509(10)
C25 H25 0.9800
C26 N7 1.353(11)
C26 C31 1.389(11)
C26 C27 1.405(13)
C27 C28 1.322(14)
C27 H27 0.9300
C28 C29 1.455(15)
C28 H28 0.9300
C29 C30 1.350(14)
C29 H29 0.9300
C30 C31 1.406(13)
C30 H30 0.9300
C31 C32 1.453(12)
C32 O2 1.230(9)
C32 N8 1.380(10)
C33 N9 1.273(10)
C33 C34 1.411(12)
C33 H33 0.9300
C34 N10 1.364(11)
C34 C35 1.428(14)
C35 C36 1.279(15)
C35 H35 0.9300
C36 C37 1.423(16)
C36 H36 0.9300
C37 C38 1.368(14)
C37 H37 0.9300
C38 N10 1.329(12)
C38 H38 0.9300
N1 H1A 0.8600
N3 N4 1.350(9)
N7 H7 0.8600
N8 N9 1.329(9)
Cl2 O0AA 1.391(11)
Cl2 O7 1.396(11)
Cl2 O9 1.398(11)
Cl2 O8 1.401(10)
Cl1A O1AA 1.433(13)
Cl1A O11 1.433(13)
Cl1A O10 1.439(13)
Cl1A O2AA 1.451(13)
Cl1 O5 1.349(15)
Cl1 O6 1.359(15)
Cl1 O3 1.369(14)
Cl1 O4 1.373(14)
Cl3 O13 1.4416
Cl3 O14 1.4422
Cl3 O12 1.4425
Cl3 O15 1.4433

loop_
_geom_torsion_atom_site_label_1
_geom_torsion_atom_site_label_2
_geom_torsion_atom_site_label_3
_geom_torsion_atom_site_label_4
_geom_torsion
C5 C1 C2 C3 1(2)
C1 C2 C3 C4 0(2)
C2 C3 C4 N2 -1.6(19)
C2 C1 C5 N2 -1.1(18)
C2 C1 C5 C6 174.9(11)
N2 C5 C6 N1 107.0(9)
C1 C5 C6 N1 -69.2(11)
N2 C5 C6 N3 -14.9(11)
C1 C5 C6 N3 168.9(9)
C12 C7 C8 C9 -1.7(13)
N1 C7 C8 C9 178.6(9)
C7 C8 C9 C10 7.1(17)
C8 C9 C10 C11 -10.0(18)
C9 C10 C11 C12 7.2(15)
N1 C7 C12 C11 179.6(8)
C8 C7 C12 C11 0.0(13)
N1 C7 C12 C13 -7.3(13)
C8 C7 C12 C13 173.1(8)
C10 C11 C12 C7 -2.5(14)
C10 C11 C12 C13 -175.9(8)
C7 C12 C13 O1 -169.9(8)
C11 C12 C13 O1 3.8(12)
C7 C12 C13 N3 8.7(11)
C11 C12 C13 N3 -177.6(7)
N4 C14 C15 N5 -5.0(13)
N4 C14 C15 C16 177.8(9)
N5 C15 C16 C17 1.9(17)
C14 C15 C16 C17 178.8(10)
C15 C16 C17 C18 -1.8(18)
C16 C17 C18 C19 3.3(17)
C17 C18 C19 N5 -5.0(17)
C24 C20 C21 C22 1.4(18)
C20 C21 C22 C23 0.9(19)
C21 C22 C23 N6 -2(2)
C21 C20 C24 N6 -3.3(18)
C21 C20 C24 C25 176.7(10)
N6 C24 C25 N7 105.1(10)
C20 C24 C25 N7 -74.8(12)
N6 C24 C25 N8 -16.9(12)
C20 C24 C25 N8 163.1(9)
N7 C26 C27 C28 179.8(9)
C31 C26 C27 C28 5.2(14)
C26 C27 C28 C29 -4.5(16)
C27 C28 C29 C30 1.2(16)
C28 C29 C30 C31 0.9(16)
N7 C26 C31 C30 -177.4(8)
C27 C26 C31 C30 -2.8(12)
N7 C26 C31 C32 -5.0(12)
C27 C26 C31 C32 169.7(8)
C29 C30 C31 C26 0.0(15)
C29 C30 C31 C32 -172.5(9)
C26 C31 C32 O2 -170.7(8)
C30 C31 C32 O2 2.0(13)
C26 C31 C32 N8 6.3(11)
C30 C31 C32 N8 179.1(8)
N9 C33 C34 N10 -2.2(13)
N9 C33 C34 C35 177.2(10)
N10 C34 C35 C36 -1.7(18)
C33 C34 C35 C36 178.9(12)
C34 C35 C36 C37 2(2)
C35 C36 C37 C38 -0.5(18)
C36 C37 C38 N10 -0.8(17)
C12 C7 N1 C6 -20.9(12)
C8 C7 N1 C6 158.7(8)
N3 C6 N1 C7 43.2(9)
C5 C6 N1 C7 -80.7(9)
C1 C5 N2 C4 -0.6(16)
C6 C5 N2 C4 -176.7(9)
C3 C4 N2 C5 1.9(16)
O1 C13 N3 N4 -3.0(11)
C12 C13 N3 N4 178.3(7)
O1 C13 N3 C6 -162.4(7)
C12 C13 N3 C6 18.8(11)
N1 C6 N3 N4 158.5(7)
C5 C6 N3 N4 -77.0(9)
N1 C6 N3 C13 -43.8(10)
C5 C6 N3 C13 80.6(10)
C15 C14 N4 N3 -179.8(7)
C15 C14 N4 Fe1 2.8(11)
C13 N3 N4 C14 -170.6(8)
C6 N3 N4 C14 -11.0(13)
C13 N3 N4 Fe1 6.9(8)
C6 N3 N4 Fe1 166.5(6)
C16 C15 N5 C19 -3.4(15)
C14 C15 N5 C19 179.4(9)
C16 C15 N5 Fe1 -178.2(8)
C14 C15 N5 Fe1 4.6(11)
C18 C19 N5 C15 5.0(16)
C18 C19 N5 Fe1 179.2(8)
C20 C24 N6 C23 2.5(16)
C25 C24 N6 C23 -177.4(9)
C22 C23 N6 C24 0.2(18)
C31 C26 N7 C25 -20.7(12)
C27 C26 N7 C25 165.0(8)
N8 C25 N7 C26 40.0(10)
C24 C25 N7 C26 -82.7(9)
O2 C32 N8 N9 -5.1(11)
C31 C32 N8 N9 177.6(7)
O2 C32 N8 C25 -166.2(7)
C31 C32 N8 C25 16.6(11)
N7 C25 N8 N9 161.4(7)
C24 C25 N8 N9 -74.9(9)
N7 C25 N8 C32 -38.7(10)
C24 C25 N8 C32 85.0(9)
C34 C33 N9 N8 -179.2(7)
C34 C33 N9 Fe1 2.3(11)
C32 N8 N9 C33 -172.1(8)
C25 N8 N9 C33 -11.2(12)
C32 N8 N9 Fe1 6.5(8)
C25 N8 N9 Fe1 167.4(5)
C37 C38 N10 C34 0.8(15)
C37 C38 N10 Fe1 179.4(8)
C33 C34 N10 C38 179.8(9)
C35 C34 N10 C38 0.4(14)
C33 C34 N10 Fe1 1.0(11)
C35 C34 N10 Fe1 -178.4(8)
N3 C13 O1 Fe1 -2.5(10)
C12 C13 O1 Fe1 176.1(6)
N8 C32 O2 Fe1 1.0(10)
C31 C32 O2 Fe1 178.0(6)
